data_7116398
loop_
_publ_author_name
'T. W. Chamberlain'
'M. A. Lebedeva'
'W. Abuajwa'
'M. Suyetin'
'W. Lewis'
'E. Bichoutskaia'
'M. Schroder'
A.
N.
Khlobystov'

_publ_section_title
;
 Switching intermolecular interactions by confinement in carbon nanotubes
;
_journal_name_full Chem.Commun.
_journal_page_first 648
_journal_paper_doi 10.1039/C4cc08029G
_journal_volume 51
_journal_year 2015
_chemical_formula_moiety 'C81 H19 N'
_chemical_formula_sum 'C81 H19 N'
_chemical_formula_weight 1005.97
_space_group_crystal_system orthorhombic
_space_group_IT_number 36
_space_group_name_Hall 'C 2c -2'
_space_group_name_H-M_alt 'C m c 21'
_symmetry_space_group_name_Hall 'C 2c -2'
_symmetry_space_group_name_H-M 'C m c 21'
_atom_sites_solution_hydrogens geom
_atom_sites_solution_primary direct
_atom_sites_solution_secondary difmap
_audit_creation_date 2014-08-19
_audit_creation_method
;
Olex2 1.2
(compiled 2014.07.22 svn.r2960 for OlexSys, GUI svn.r4862)
;
_cell_angle_alpha 90
_cell_angle_beta 90
_cell_angle_gamma 90
_cell_formula_units_Z 4
_cell_length_a 15.499(2)
_cell_length_b 27.568(4)
_cell_length_c 9.7851(15)
_cell_measurement_reflns_used 3026
_cell_measurement_temperature 293
_cell_measurement_theta_max 68.6
_cell_measurement_theta_min 21.5
_cell_volume 4180.9(10)
_computing_cell_refinement
;
CrystalClear-SM Expert 2.1 b29 (Rigaku, 2013)
;
_computing_data_collection
;
CrystalClear-SM Expert 2.1 b29 (Rigaku, 2013)
;
_computing_data_reduction
;
CrystalClear-SM Expert 2.1 b29 (Rigaku, 2013)
;
_computing_molecular_graphics 'Olex2 (Dolomanov et al., 2009)'
_computing_publication_material 'Olex2 (Dolomanov et al., 2009)'
_computing_structure_refinement 'ShelXL (Sheldrick, 2008)'
_computing_structure_solution 'ShelXS (Sheldrick, 2008)'
_diffrn_ambient_temperature 293
_diffrn_detector CCD
_diffrn_detector_area_resol_mean 22.2222
_diffrn_measured_fraction_theta_full 0.980
_diffrn_measured_fraction_theta_max 0.976
_diffrn_measurement_details
;
scan:
    Number of images: 180
               Slice: -130.0000 - 50.0000
         Image width: 1.0000
            Exp time: 10.0000
       Rotation axis: Omega
               Omega: 0.0000
                 Chi: 60.0000
                 Phi: 180.0000
                 XTD: 41.0648
              2theta: -39.7919
scan:
    Number of images: 120
               Slice: -130.0000 - -10.0000
         Image width: 1.0000
            Exp time: 10.0000
       Rotation axis: Omega
               Omega: 0.0000
                 Chi: 60.0000
                 Phi: 0.0000
                 XTD: 41.0648
              2theta: -39.7919
scan:
    Number of images: 30
               Slice: -60.0000 - -30.0000
         Image width: 1.0000
            Exp time: 10.0000
       Rotation axis: Omega
               Omega: 0.0000
                 Chi: 50.0000
                 Phi: 135.0000
                 XTD: 41.0648
              2theta: -39.7919
scan:
    Number of images: 180
               Slice: -180.0000 - 0.0000
         Image width: 1.0000
            Exp time: 45.0000
       Rotation axis: Omega
               Omega: 0.0000
                 Chi: 50.0000
                 Phi: 135.0000
                 XTD: 41.0648
              2theta: -89.7919
scan:
    Number of images: 180
               Slice: -180.0000 - 0.0000
         Image width: 1.0000
            Exp time: 45.0000
       Rotation axis: Omega
               Omega: 0.0000
                 Chi: 60.0000
                 Phi: 180.0000
                 XTD: 41.0648
              2theta: -89.7919
scan:
    Number of images: 180
               Slice: -180.0000 - 0.0000
         Image width: 1.0000
            Exp time: 45.0000
       Rotation axis: Omega
               Omega: 0.0000
                 Chi: 60.0000
                 Phi: 315.0000
                 XTD: 41.0648
              2theta: -89.7919
scan:
    Number of images: 180
               Slice: -180.0000 - 0.0000
         Image width: 1.0000
            Exp time: 45.0000
       Rotation axis: Omega
               Omega: 0.0000
                 Chi: 20.0000
                 Phi: 135.0000
                 XTD: 41.0648
              2theta: -89.7919
scan:
    Number of images: 180
               Slice: -180.0000 - 0.0000
         Image width: 1.0000
            Exp time: 45.0000
       Rotation axis: Omega
               Omega: 0.0000
                 Chi: 60.0000
                 Phi: 225.0000
                 XTD: 41.0648
              2theta: -89.7919
scan:
    Number of images: 150
               Slice: -180.0000 - -30.0000
         Image width: 1.0000
            Exp time: 45.0000
       Rotation axis: Omega
               Omega: 0.0000
                 Chi: 30.0000
                 Phi: 225.0000
                 XTD: 41.0648
              2theta: -89.7919
scan:
    Number of images: 105
               Slice: -153.0000 - -48.0000
         Image width: 1.0000
            Exp time: 45.0000
       Rotation axis: Omega
               Omega: 0.0000
                 Chi: 60.0000
                 Phi: 0.0000
                 XTD: 41.0648
              2theta: -89.7919
scan:
    Number of images: 39
               Slice: -170.0000 - -131.0000
         Image width: 1.0000
            Exp time: 45.0000
       Rotation axis: Omega
               Omega: 0.0000
                 Chi: 60.0000
                 Phi: 45.0000
                 XTD: 41.0648
              2theta: -89.7919
;
_diffrn_measurement_device
;
AFC11 (Right): Eulerian 3 circle
;
_diffrn_measurement_device_type
;
Rigaku Saturn944+ (2x2 bin mode)
;
_diffrn_measurement_method 'profile data from \w-scans'
_diffrn_measurement_specimen_support Fiber
_diffrn_orient_matrix_type d*Trek
_diffrn_orient_matrix_UB_11 -0.064338
_diffrn_orient_matrix_UB_12 0.004441
_diffrn_orient_matrix_UB_13 -0.001886
_diffrn_orient_matrix_UB_21 -0.001018
_diffrn_orient_matrix_UB_22 -0.025638
_diffrn_orient_matrix_UB_23 -0.025640
_diffrn_orient_matrix_UB_31 -0.007083
_diffrn_orient_matrix_UB_32 -0.071952
_diffrn_orient_matrix_UB_33 0.072227
_diffrn_radiation_monochromator Confocal
_diffrn_radiation_type CuK\a
_diffrn_radiation_wavelength 1.54187
_diffrn_reflns_av_R_equivalents 0.0478
_diffrn_reflns_av_unetI/netI 0.0219
_diffrn_reflns_Laue_measured_fraction_full 0.980
_diffrn_reflns_Laue_measured_fraction_max 0.976
_diffrn_reflns_limit_h_max 17
_diffrn_reflns_limit_h_min -16
_diffrn_reflns_limit_k_max 33
_diffrn_reflns_limit_k_min -33
_diffrn_reflns_limit_l_max 11
_diffrn_reflns_limit_l_min -11
_diffrn_reflns_number 18720
_diffrn_reflns_point_group_measured_fraction_full 0.954
_diffrn_reflns_point_group_measured_fraction_max 0.947
_diffrn_reflns_theta_full 67.687
_diffrn_reflns_theta_max 68.572
_diffrn_reflns_theta_min 3.206
_diffrn_source 'Sealed Tube'
_diffrn_source_current 30.0
_diffrn_source_power 1.2
_diffrn_source_voltage 40.0
_exptl_absorpt_coefficient_mu 0.714
_exptl_absorpt_correction_T_max 1.000
_exptl_absorpt_correction_T_min 0.878
_exptl_absorpt_correction_type multi-scan
_exptl_absorpt_process_details
;
CrystalClear-SM Expert 2.1 b29 (Rigaku, 2013)
;
_exptl_crystal_colour Colorless
_exptl_crystal_density_diffrn 1.598
_exptl_crystal_description Prism
_exptl_crystal_F_000 2048
_exptl_crystal_size_max 0.2
_exptl_crystal_size_mid 0.2
_exptl_crystal_size_min 0.2
_refine_diff_density_max 0.250
_refine_diff_density_min -0.216
_refine_diff_density_rms 0.050
_refine_ls_abs_structure_details
;
 Flack x determined using 1683 quotients [(I+)-(I-)]/[(I+)+(I-)]
 (Parsons, Flack and Wagner, Acta Cryst. B69 (2013) 249-259).
;
_refine_ls_abs_structure_Flack -0.2(4)
_refine_ls_extinction_method none
_refine_ls_goodness_of_fit_ref 1.030
_refine_ls_hydrogen_treatment constr
_refine_ls_matrix_type full
_refine_ls_number_parameters 382
_refine_ls_number_reflns 3786
_refine_ls_number_restraints 1
_refine_ls_restrained_S_all 1.030
_refine_ls_R_factor_all 0.0393
_refine_ls_R_factor_gt 0.0391
_refine_ls_shift/su_max 0.000
_refine_ls_shift/su_mean 0.000
_refine_ls_structure_factor_coef Fsqd
_refine_ls_weighting_details 'w=1/[\s^2^(Fo^2^)+(0.0775P)^2^+1.6189P] where P=(Fo^2^+2Fc^2^)/3'
_refine_ls_weighting_scheme calc
_refine_ls_wR_factor_gt 0.1051
_refine_ls_wR_factor_ref 0.1055
_reflns_Friedel_coverage 0.823
_reflns_Friedel_fraction_full 0.925
_reflns_Friedel_fraction_max 0.913
_reflns_number_gt 3755
_reflns_number_total 3786
_reflns_threshold_expression 'I > 2\s(I)'
_cod_data_source_file c4cc08029g2.cif
_cod_data_source_block 1
_cod_original_cell_volume 4181.1(11)
_cod_database_code 7116398
_nottingham_internal_coll_name C60WBQ
_nottingham_internal_coll_number 10919
_nottingham_internal_coll_client WA/ANK
_nottingham_internal_coll_type custom
_nottingham_internal_coll_frame_method 'omega scans'
_nottingham_internal_coll_frame_time '10, 45'
_nottingham_internal_coll_frame_width 1
_nottingham_internal_coll_date 07/11/2013
_nottingham_internal_coll_location SOTON
_nottingham_internal_ncs_number 2011ncs0496
_nottingham_internal_process_date 09/01/2014
_nottingham_internal_process_user WA
_nottingham_internal_solution_date 9/1/2014
_nottingham_internal_solution_user WA/WL
_nottingham_internal_refinement_date 19/8/2014
_nottingham_internal_refinement_user WA/WL
_nottingham_internal_validation_date 19/8/2014
_nottingham_internal_validation_user WL
_nottingham_internal_archive_date 19/8/2014
_shelxl_version_number 2014/6
_shelx_space_group_comment
;
The symmetry employed for this shelxl refinement is uniquely defined
by the following loop, which should always be used as a source of
symmetry information in preference to the above space-group names.
They are only intended as comments.
;
_olex2_refinement_description
;
1. Fixed Uiso
 At 1.2 times of:
  All C(H) groups, All C(H,H) groups
2.a Secondary CH2 refined with riding coordinates:
 C33(H33A,H33B)
2.b Aromatic/amide H refined with riding coordinates:
 C36(H36), C37(H37), C38(H38), C39(H39), C40(H40), C42(H42), C43(H43), C44(H44)
;
_olex2_submission_special_instructions 'No special instructions were received'

loop_
_space_group_symop_operation_xyz
'x, y, z'
'-x, -y, z+1/2'
'-x, y, z'
'x, -y, z+1/2'
'x+1/2, y+1/2, z'
'-x+1/2, -y+1/2, z+1/2'
'-x+1/2, y+1/2, z'
'x+1/2, -y+1/2, z+1/2'

loop_
_atom_site_label
_atom_site_type_symbol
_atom_site_fract_x
_atom_site_fract_y
_atom_site_fract_z
_atom_site_U_iso_or_equiv
_atom_site_adp_type
_atom_site_occupancy
_atom_site_site_symmetry_order
_atom_site_calc_flag
_atom_site_refinement_flags_posn
_atom_site_refinement_flags_adp
_atom_site_refinement_flags_occupancy
N1 N 0.0000 0.14766(10) 0.6304(3) 0.0243(6) Uani 1 2 d S T P
C1 C 0.05190(16) 0.22522(9) 0.6741(2) 0.0240(5) Uani 1 1 d . . .
C2 C 0.09213(17) 0.22408(9) 0.8160(3) 0.0264(5) Uani 1 1 d . . .
C3 C 0.16615(16) 0.25526(9) 0.8206(3) 0.0311(6) Uani 1 1 d . . .
C4 C 0.16631(18) 0.28453(10) 0.6977(3) 0.0320(6) Uani 1 1 d . . .
C5 C 0.09281(17) 0.27126(9) 0.6172(2) 0.0272(5) Uani 1 1 d . . .
C6 C 0.04765(18) 0.21444(9) 0.9344(3) 0.0284(6) Uani 1 1 d . . .
C7 C 0.0762(2) 0.23482(10) 1.0625(3) 0.0350(7) Uani 1 1 d . . .
C8 C 0.1494(2) 0.26431(10) 1.0677(3) 0.0395(7) Uani 1 1 d . . .
C9 C 0.19515(18) 0.27473(10) 0.9443(3) 0.0372(7) Uani 1 1 d . . .
C10 C 0.22413(18) 0.32480(11) 0.9487(4) 0.0398(7) Uani 1 1 d . . .
C11 C 0.22378(16) 0.35268(10) 0.8316(4) 0.0387(7) Uani 1 1 d . . .
C12 C 0.19531(19) 0.33251(10) 0.7028(3) 0.0365(7) Uani 1 1 d . . .
C13 C 0.14911(19) 0.36943(10) 0.6300(3) 0.0363(7) Uani 1 1 d . . .
C14 C 0.0758(2) 0.35654(10) 0.5558(3) 0.0354(7) Uani 1 1 d . . .
C15 C 0.0477(2) 0.30678(10) 0.5498(2) 0.0313(6) Uani 1 1 d . . .
C16 C 0.0000 0.24711(14) 1.1406(4) 0.0396(10) Uani 1 2 d S T P
C17 C 0.0000 0.28926(15) 1.2219(4) 0.0440(11) Uani 1 2 d S T P
C18 C 0.0757(3) 0.31978(11) 1.2261(3) 0.0436(8) Uani 1 1 d . . .
C19 C 0.1487(2) 0.30767(10) 1.1510(3) 0.0424(7) Uani 1 1 d . . .
C20 C 0.1949(2) 0.34521(11) 1.0783(3) 0.0411(7) Uani 1 1 d . . .
C21 C 0.16716(19) 0.39309(11) 1.0834(3) 0.0383(7) Uani 1 1 d . . .
C22 C 0.16730(19) 0.42243(10) 0.9604(3) 0.0363(6) Uani 1 1 d . . .
C23 C 0.19495(17) 0.40277(10) 0.8371(3) 0.0368(7) Uani 1 1 d . . .
C24 C 0.1489(2) 0.41321(10) 0.7125(3) 0.0366(7) Uani 1 1 d . . .
C25 C 0.0758(2) 0.44269(9) 0.7156(3) 0.0337(6) Uani 1 1 d . . .
C26 C 0.0000 0.42981(13) 0.6371(4) 0.0349(9) Uani 1 2 d S T P
C27 C 0.0000 0.38748(14) 0.5599(4) 0.0358(9) Uani 1 2 d S T P
C28 C 0.0470(2) 0.36963(10) 1.2316(3) 0.0408(7) Uani 1 1 d . . .
C29 C 0.0918(2) 0.40557(10) 1.1623(3) 0.0364(6) Uani 1 1 d . . .
C30 C 0.04520(19) 0.44296(9) 1.0889(3) 0.0308(6) Uani 1 1 d . . .
C31 C 0.09133(18) 0.45328(10) 0.9644(3) 0.0313(6) Uani 1 1 d . . .
C32 C 0.04704(18) 0.46325(9) 0.8443(3) 0.0298(6) Uani 1 1 d . . .
C33 C 0.07294(16) 0.17821(9) 0.5936(3) 0.0264(5) Uani 1 1 d . . .
H33A H 0.0750 0.1841 0.4959 0.032 Uiso 1 1 calc R . .
H33B H 0.1271 0.1641 0.6230 0.032 Uiso 1 1 calc R . .
C34 C 0.0000 0.09616(13) 0.5879(4) 0.0252(7) Uani 1 2 d S T P
C35 C 0.07917(16) 0.07131(9) 0.6528(3) 0.0258(5) Uani 1 1 d . . .
C36 C 0.11548(17) 0.02942(9) 0.5966(3) 0.0302(6) Uani 1 1 d . . .
H36 H 0.0926 0.0163 0.5169 0.036 Uiso 1 1 calc R . .
C37 C 0.18562(17) 0.00729(10) 0.6592(3) 0.0338(6) Uani 1 1 d . . .
H37 H 0.2095 -0.0205 0.6206 0.041 Uiso 1 1 calc R . .
C38 C 0.22039(18) 0.02587(10) 0.7778(3) 0.0322(6) Uani 1 1 d . . .
H38 H 0.2681 0.0112 0.8181 0.039 Uiso 1 1 calc R . .
C39 C 0.18345(18) 0.06668(10) 0.8364(3) 0.0312(6) Uani 1 1 d . . .
H39 H 0.2058 0.0792 0.9172 0.037 Uiso 1 1 calc R . .
C40 C 0.11324(17) 0.08896(9) 0.7749(3) 0.0285(5) Uani 1 1 d . . .
H40 H 0.0885 0.1161 0.8157 0.034 Uiso 1 1 calc R . .
C41 C 0.0000 0.09475(12) 0.4292(4) 0.0257(7) Uani 1 2 d S T P
C42 C 0.07687(17) 0.09804(9) 0.3564(3) 0.0298(6) Uani 1 1 d . . .
H42 H 0.1291 0.0963 0.4030 0.036 Uiso 1 1 calc R . .
C43 C 0.07698(19) 0.10383(10) 0.2153(3) 0.0324(6) Uani 1 1 d . . .
H43 H 0.1291 0.1061 0.1686 0.039 Uiso 1 1 calc R . .
C44 C 0.0000 0.10628(13) 0.1436(4) 0.0315(8) Uani 1 2 d S T P
H44 H 0.0000 0.1095 0.0490 0.038 Uiso 1 2 calc RS T P

loop_
_atom_site_aniso_label
_atom_site_aniso_U_11
_atom_site_aniso_U_22
_atom_site_aniso_U_33
_atom_site_aniso_U_23
_atom_site_aniso_U_13
_atom_site_aniso_U_12
N1 0.0240(14) 0.0280(14) 0.0208(14) -0.0024(11) 0.000 0.000
C1 0.0265(14) 0.0258(12) 0.0198(12) -0.0007(9) 0.0033(10) 0.0014(9)
C2 0.0281(12) 0.0251(11) 0.0259(13) -0.0041(10) -0.0029(10) 0.0051(9)
C3 0.0238(13) 0.0299(12) 0.0396(14) -0.0062(12) -0.0029(11) 0.0053(10)
C4 0.0251(13) 0.0355(13) 0.0352(15) -0.0086(12) 0.0096(10) 0.0009(10)
C5 0.0337(13) 0.0280(12) 0.0199(12) -0.0046(10) 0.0105(10) -0.0024(9)
C6 0.0397(14) 0.0229(11) 0.0225(12) 0.0024(10) -0.0055(11) 0.0036(10)
C7 0.0564(19) 0.0282(13) 0.0203(12) 0.0024(11) -0.0127(13) 0.0063(12)
C8 0.0509(17) 0.0355(14) 0.0320(15) -0.0019(12) -0.0239(14) 0.0098(12)
C9 0.0300(14) 0.0337(14) 0.0479(17) -0.0093(13) -0.0173(13) 0.0081(11)
C10 0.0255(14) 0.0389(14) 0.0550(19) -0.0141(14) -0.0125(13) 0.0021(11)
C11 0.0215(13) 0.0375(14) 0.0570(19) -0.0133(13) 0.0018(12) -0.0057(11)
C12 0.0281(14) 0.0361(14) 0.0453(17) -0.0083(12) 0.0156(13) -0.0053(11)
C13 0.0436(15) 0.0336(13) 0.0319(15) -0.0030(12) 0.0219(13) -0.0095(11)
C14 0.0575(18) 0.0324(14) 0.0162(11) 0.0013(10) 0.0140(12) -0.0029(12)
C15 0.0478(16) 0.0344(13) 0.0116(11) -0.0011(9) 0.0075(10) -0.0009(12)
C16 0.074(3) 0.0301(18) 0.0145(16) 0.0055(15) 0.000 0.000
C17 0.086(3) 0.037(2) 0.0094(16) 0.0015(15) 0.000 0.000
C18 0.077(2) 0.0386(15) 0.0155(12) -0.0015(12) -0.0168(14) 0.0038(14)
C19 0.0576(19) 0.0369(14) 0.0328(15) -0.0029(12) -0.0254(15) 0.0067(12)
C20 0.0399(16) 0.0390(15) 0.0445(17) -0.0113(13) -0.0250(14) 0.0049(12)
C21 0.0359(16) 0.0405(15) 0.0385(15) -0.0126(12) -0.0180(13) -0.0004(12)
C22 0.0316(14) 0.0316(13) 0.0457(16) -0.0112(13) -0.0038(12) -0.0058(11)
C23 0.0279(14) 0.0316(13) 0.0508(18) -0.0079(12) 0.0064(13) -0.0094(10)
C24 0.0432(16) 0.0286(12) 0.0379(15) -0.0037(12) 0.0182(13) -0.0116(11)
C25 0.0495(17) 0.0259(13) 0.0257(13) 0.0024(10) 0.0082(12) -0.0058(11)
C26 0.061(3) 0.0244(16) 0.0192(17) 0.0079(14) 0.000 0.000
C27 0.063(3) 0.0313(18) 0.0130(16) 0.0053(15) 0.000 0.000
C28 0.071(2) 0.0384(14) 0.0129(12) -0.0048(11) -0.0098(12) 0.0026(14)
C29 0.0518(17) 0.0350(13) 0.0222(13) -0.0110(12) -0.0144(13) 0.0015(11)
C30 0.0416(15) 0.0272(12) 0.0236(12) -0.0080(10) -0.0045(12) -0.0009(10)
C31 0.0353(14) 0.0272(12) 0.0314(14) -0.0069(11) -0.0002(11) -0.0052(11)
C32 0.0393(15) 0.0225(11) 0.0275(12) -0.0011(10) 0.0055(11) -0.0029(10)
C33 0.0291(12) 0.0283(12) 0.0218(11) -0.0028(9) 0.0032(10) 0.0004(9)
C34 0.0265(18) 0.0279(16) 0.0211(16) 0.0007(13) 0.000 0.000
C35 0.0272(13) 0.0283(11) 0.0220(11) 0.0024(10) 0.0017(10) -0.0011(9)
C36 0.0331(13) 0.0302(12) 0.0274(13) -0.0015(10) -0.0016(12) -0.0003(10)
C37 0.0385(14) 0.0301(12) 0.0327(14) -0.0007(11) 0.0032(12) 0.0054(10)
C38 0.0312(13) 0.0358(13) 0.0296(13) 0.0087(11) -0.0004(11) 0.0035(10)
C39 0.0359(14) 0.0366(14) 0.0211(12) 0.0027(11) -0.0028(11) 0.0001(11)
C40 0.0325(14) 0.0310(12) 0.0219(12) 0.0000(10) 0.0015(11) 0.0015(10)
C41 0.0338(19) 0.0213(15) 0.0219(17) -0.0017(13) 0.000 0.000
C42 0.0287(13) 0.0334(13) 0.0273(13) -0.0024(11) -0.0015(11) -0.0015(10)
C43 0.0329(15) 0.0392(15) 0.0251(13) -0.0029(11) 0.0038(11) -0.0019(11)
C44 0.040(2) 0.0346(17) 0.0204(16) 0.0012(14) 0.000 0.000

loop_
_atom_type_symbol
_atom_type_description
_atom_type_scat_dispersion_real
_atom_type_scat_dispersion_imag
_atom_type_scat_source
C C 0.0181 0.0091 'International Tables Vol C Tables 4.2.6.8 and 6.1.1.4'
H H 0.0000 0.0000 'International Tables Vol C Tables 4.2.6.8 and 6.1.1.4'
N N 0.0311 0.0180 'International Tables Vol C Tables 4.2.6.8 and 6.1.1.4'

loop_
_geom_angle_atom_site_label_1
_geom_angle_atom_site_label_2
_geom_angle_atom_site_label_3
_geom_angle
_geom_angle_site_symmetry_1
_geom_angle_site_symmetry_3
C33 N1 C33 102.0(3) 3 .
C33 N1 C34 119.08(17) . .
C33 N1 C34 119.07(17) 3 .
C2 C1 C1 114.16(13) . 3
C2 C1 C5 100.4(2) . .
C2 C1 C33 111.1(2) . .
C5 C1 C1 114.58(14) . 3
C5 C1 C33 115.0(2) . .
C33 C1 C1 102.13(13) . 3
C3 C2 C1 110.1(2) . .
C6 C2 C1 124.6(2) . .
C6 C2 C3 119.4(2) . .
C2 C3 C4 108.0(2) . .
C9 C3 C2 121.0(3) . .
C9 C3 C4 120.3(2) . .
C5 C4 C3 108.2(2) . .
C12 C4 C3 119.8(3) . .
C12 C4 C5 121.1(3) . .
C4 C5 C1 110.0(2) . .
C15 C5 C1 123.9(2) . .
C15 C5 C4 119.2(2) . .
C2 C6 C6 120.12(15) . 3
C2 C6 C7 120.2(2) . .
C7 C6 C6 107.82(17) . 3
C6 C7 C16 107.5(3) . .
C8 C7 C6 120.4(3) . .
C8 C7 C16 120.5(3) . .
C7 C8 C9 119.3(3) . .
C7 C8 C19 119.7(3) . .
C9 C8 C19 108.3(3) . .
C3 C9 C8 119.6(3) . .
C3 C9 C10 119.4(3) . .
C8 C9 C10 108.6(3) . .
C9 C10 C20 107.2(3) . .
C11 C10 C9 120.3(3) . .
C11 C10 C20 120.4(3) . .
C10 C11 C12 120.7(2) . .
C10 C11 C23 120.0(3) . .
C12 C11 C23 107.7(3) . .
C4 C12 C11 119.6(3) . .
C4 C12 C13 119.6(3) . .
C13 C12 C11 108.2(2) . .
C12 C13 C24 108.4(3) . .
C14 C13 C12 119.0(2) . .
C14 C13 C24 120.0(3) . .
C13 C14 C15 120.7(3) . .
C13 C14 C27 119.7(3) . .
C15 C14 C27 108.5(3) . .
C5 C15 C14 120.4(3) . .
C5 C15 C15 120.63(16) . 3
C14 C15 C15 107.57(18) . 3
C7 C16 C7 109.4(3) . 3
C17 C16 C7 119.45(19) . .
C17 C16 C7 119.45(19) . 3
C16 C17 C18 119.8(2) . 3
C16 C17 C18 119.8(2) . .
C18 C17 C18 108.7(4) 3 .
C17 C18 C28 107.7(3) . .
C19 C18 C17 120.4(3) . .
C19 C18 C28 119.9(3) . .
C18 C19 C8 120.2(3) . .
C18 C19 C20 119.4(3) . .
C20 C19 C8 108.1(3) . .
C19 C20 C10 107.8(3) . .
C21 C20 C10 119.6(3) . .
C21 C20 C19 120.6(3) . .
C20 C21 C22 120.0(3) . .
C20 C21 C29 119.8(3) . .
C29 C21 C22 108.2(2) . .
C21 C22 C31 107.6(3) . .
C23 C22 C21 120.2(3) . .
C23 C22 C31 120.1(3) . .
C22 C23 C11 119.9(3) . .
C22 C23 C24 120.2(3) . .
C24 C23 C11 108.1(3) . .
C23 C24 C13 107.7(3) . .
C25 C24 C13 119.9(3) . .
C25 C24 C23 120.0(3) . .
C24 C25 C26 120.3(3) . .
C24 C25 C32 119.7(3) . .
C26 C25 C32 107.8(3) . .
C25 C26 C25 108.5(3) 3 .
C27 C26 C25 119.59(19) . .
C27 C26 C25 119.59(19) . 3
C14 C27 C14 107.9(3) . 3
C26 C27 C14 120.55(19) . .
C26 C27 C14 120.55(19) . 3
C18 C28 C28 107.9(2) . 3
C29 C28 C18 120.5(3) . .
C29 C28 C28 120.03(19) . 3
C21 C29 C30 107.9(3) . .
C28 C29 C21 119.8(3) . .
C28 C29 C30 120.1(3) . .
C30 C30 C29 119.89(18) 3 .
C30 C30 C31 119.76(16) 3 .
C31 C30 C29 108.2(3) . .
C30 C31 C22 108.0(2) . .
C32 C31 C22 119.5(3) . .
C32 C31 C30 120.6(3) . .
C25 C32 C32 107.91(17) . 3
C31 C32 C25 120.3(2) . .
C31 C32 C32 119.63(16) . 3
N1 C33 C1 101.2(2) . .
N1 C33 H33A 111.5 . .
N1 C33 H33B 111.5 . .
C1 C33 H33A 111.5 . .
C1 C33 H33B 111.5 . .
H33A C33 H33B 109.3 . .
N1 C34 C35 108.09(19) . .
N1 C34 C35 108.08(19) . 3
N1 C34 C41 107.8(3) . .
C35 C34 C35 105.4(3) 3 .
C35 C34 C41 113.61(19) 3 .
C35 C34 C41 113.61(19) . .
C36 C35 C34 121.7(3) . .
C40 C35 C34 119.9(2) . .
C40 C35 C36 118.3(2) . .
C35 C36 H36 119.9 . .
C37 C36 C35 120.3(2) . .
C37 C36 H36 119.9 . .
C36 C37 H37 119.5 . .
C38 C37 C36 121.0(2) . .
C38 C37 H37 119.5 . .
C37 C38 H38 120.4 . .
C37 C38 C39 119.2(3) . .
C39 C38 H38 120.4 . .
C38 C39 H39 119.9 . .
C38 C39 C40 120.3(2) . .
C40 C39 H39 119.9 . .
C35 C40 H40 119.5 . .
C39 C40 C35 121.0(2) . .
C39 C40 H40 119.5 . .
C42 C41 C34 120.67(18) . .
C42 C41 C34 120.67(18) 3 .
C42 C41 C42 117.9(4) . 3
C41 C42 H42 119.4 . .
C43 C42 C41 121.1(3) . .
C43 C42 H42 119.4 . .
C42 C43 H43 119.8 . .
C44 C43 C42 120.5(3) . .
C44 C43 H43 119.8 . .
C43 C44 C43 118.9(4) . 3
C43 C44 H44 120.6 . .
C43 C44 H44 120.6 3 .

loop_
_geom_bond_atom_site_label_1
_geom_bond_atom_site_label_2
_geom_bond_distance
_geom_bond_site_symmetry_2
N1 C33 1.455(3) 3
N1 C33 1.455(3) .
N1 C34 1.479(4) .
C1 C1 1.609(5) 3
C1 C2 1.523(3) .
C1 C5 1.524(3) .
C1 C33 1.551(3) .
C2 C3 1.434(4) .
C2 C6 1.374(4) .
C3 C4 1.449(4) .
C3 C9 1.398(4) .
C4 C5 1.432(4) .
C4 C12 1.398(4) .
C5 C15 1.372(4) .
C6 C6 1.477(6) 3
C6 C7 1.443(4) .
C7 C8 1.397(5) .
C7 C16 1.446(4) .
C8 C9 1.430(5) .
C8 C19 1.447(4) .
C9 C10 1.452(4) .
C10 C11 1.379(5) .
C10 C20 1.460(5) .
C11 C12 1.447(4) .
C11 C23 1.452(4) .
C12 C13 1.434(5) .
C13 C14 1.395(4) .
C13 C24 1.452(4) .
C14 C15 1.440(4) .
C14 C27 1.452(4) .
C15 C15 1.479(6) 3
C16 C7 1.446(4) 3
C16 C17 1.409(6) .
C17 C18 1.445(4) 3
C17 C18 1.445(4) .
C18 C19 1.389(5) .
C18 C28 1.446(4) .
C19 C20 1.446(5) .
C20 C21 1.389(4) .
C21 C22 1.451(5) .
C21 C29 1.442(5) .
C22 C23 1.390(4) .
C22 C31 1.453(4) .
C23 C24 1.442(5) .
C24 C25 1.394(5) .
C25 C26 1.448(4) .
C25 C32 1.452(4) .
C26 C25 1.448(4) 3
C26 C27 1.390(6) .
C27 C14 1.452(4) 3
C28 C28 1.458(7) 3
C28 C29 1.386(4) .
C29 C30 1.449(4) .
C30 C30 1.401(6) 3
C30 C31 1.441(4) .
C31 C32 1.389(4) .
C32 C32 1.458(6) 3
C33 H33A 0.9700 .
C33 H33B 0.9700 .
C34 C35 1.542(3) 3
C34 C35 1.542(3) .
C34 C41 1.553(5) .
C35 C36 1.397(4) .
C35 C40 1.394(4) .
C36 H36 0.9300 .
C36 C37 1.389(4) .
C37 H37 0.9300 .
C37 C38 1.378(4) .
C38 H38 0.9300 .
C38 C39 1.386(4) .
C39 H39 0.9300 .
C39 C40 1.387(4) .
C40 H40 0.9300 .
C41 C42 1.391(3) 3
C41 C42 1.391(3) .
C42 H42 0.9300 .
C42 C43 1.390(4) .
C43 H43 0.9300 .
C43 C44 1.385(4) .
C44 C43 1.385(4) 3
C44 H44 0.9300 .

loop_
_geom_torsion_atom_site_label_1
_geom_torsion_atom_site_label_2
_geom_torsion_atom_site_label_3
_geom_torsion_atom_site_label_4
_geom_torsion
_geom_torsion_site_symmetry_1
_geom_torsion_site_symmetry_4
N1 C34 C35 C36 -156.3(2) . .
N1 C34 C35 C40 27.4(3) . .
N1 C34 C41 C42 84.8(3) . .
N1 C34 C41 C42 -84.8(3) . 3
C1 C1 C2 C3 -140.29(15) 3 .
C1 C1 C2 C6 12.2(3) 3 .
C1 C1 C5 C4 139.83(16) 3 .
C1 C1 C5 C15 -10.7(3) 3 .
C1 C1 C33 N1 -31.47(18) 3 .
C1 C2 C3 C4 11.7(3) . .
C1 C2 C3 C9 156.1(2) . .
C1 C2 C6 C6 -12.9(3) . 3
C1 C2 C6 C7 -151.3(2) . .
C1 C5 C15 C14 150.3(2) . .
C1 C5 C15 C15 11.3(3) . 3
C2 C1 C5 C4 17.1(3) . .
C2 C1 C5 C15 -133.4(2) . .
C2 C1 C33 N1 90.6(2) . .
C2 C3 C4 C5 -0.3(3) . .
C2 C3 C4 C12 144.5(2) . .
C2 C3 C9 C8 -1.4(4) . .
C2 C3 C9 C10 -139.2(3) . .
C2 C6 C7 C8 -0.3(4) . .
C2 C6 C7 C16 143.0(3) . .
C3 C2 C6 C6 137.26(18) . 3
C3 C2 C6 C7 -1.1(4) . .
C3 C4 C5 C1 -11.2(3) . .
C3 C4 C5 C15 140.9(2) . .
C3 C4 C12 C11 -0.9(4) . .
C3 C4 C12 C13 -138.1(3) . .
C3 C9 C10 C11 -0.6(4) . .
C3 C9 C10 C20 141.9(3) . .
C4 C3 C9 C8 138.8(3) . .
C4 C3 C9 C10 1.0(4) . .
C4 C5 C15 C14 2.2(4) . .
C4 C5 C15 C15 -136.73(19) . 3
C4 C12 C13 C14 0.2(4) . .
C4 C12 C13 C24 142.0(3) . .
C5 C1 C2 C3 -17.2(2) . .
C5 C1 C2 C6 135.3(2) . .
C5 C1 C33 N1 -156.2(2) . .
C5 C4 C12 C11 139.3(3) . .
C5 C4 C12 C13 2.1(4) . .
C6 C2 C3 C4 -142.5(2) . .
C6 C2 C3 C9 2.0(4) . .
C6 C6 C7 C8 -143.2(2) 3 .
C6 C6 C7 C16 0.1(2) 3 .
C6 C7 C8 C9 0.9(4) . .
C6 C7 C8 C19 138.2(3) . .
C6 C7 C16 C7 -0.2(4) . 3
C6 C7 C16 C17 -143.1(3) . .
C7 C8 C9 C3 -0.1(4) . .
C7 C8 C9 C10 141.8(3) . .
C7 C8 C19 C18 0.3(4) . .
C7 C8 C19 C20 -141.7(3) . .
C7 C16 C17 C18 0.2(5) . .
C7 C16 C17 C18 -0.2(5) 3 3
C7 C16 C17 C18 -139.0(3) 3 .
C7 C16 C17 C18 139.0(3) . 3
C8 C7 C16 C7 143.1(2) . 3
C8 C7 C16 C17 0.2(4) . .
C8 C9 C10 C11 -142.6(3) . .
C8 C9 C10 C20 -0.1(3) . .
C8 C19 C20 C10 0.2(3) . .
C8 C19 C20 C21 142.5(3) . .
C9 C3 C4 C5 -145.0(2) . .
C9 C3 C4 C12 -0.2(4) . .
C9 C8 C19 C18 141.8(3) . .
C9 C8 C19 C20 -0.2(3) . .
C9 C10 C11 C12 -0.5(4) . .
C9 C10 C11 C23 138.2(3) . .
C9 C10 C20 C19 -0.1(3) . .
C9 C10 C20 C21 -142.9(3) . .
C10 C11 C12 C4 1.2(4) . .
C10 C11 C12 C13 142.8(3) . .
C10 C11 C23 C22 -0.3(4) . .
C10 C11 C23 C24 -143.3(3) . .
C10 C20 C21 C22 0.0(4) . .
C10 C20 C21 C29 138.3(3) . .
C11 C10 C20 C19 142.4(3) . .
C11 C10 C20 C21 -0.4(4) . .
C11 C12 C13 C14 -141.3(3) . .
C11 C12 C13 C24 0.4(3) . .
C11 C23 C24 C13 0.2(3) . .
C11 C23 C24 C25 142.1(3) . .
C12 C4 C5 C1 -155.5(2) . .
C12 C4 C5 C15 -3.4(4) . .
C12 C11 C23 C22 143.1(3) . .
C12 C11 C23 C24 0.1(3) . .
C12 C13 C14 C15 -1.3(4) . .
C12 C13 C14 C27 138.3(3) . .
C12 C13 C24 C23 -0.4(3) . .
C12 C13 C24 C25 -142.4(3) . .
C13 C14 C15 C5 0.0(4) . .
C13 C14 C15 C15 143.7(2) . 3
C13 C14 C27 C14 -144.2(2) . 3
C13 C14 C27 C26 0.0(4) . .
C13 C24 C25 C26 0.1(4) . .
C13 C24 C25 C32 138.1(3) . .
C14 C13 C24 C23 141.0(3) . .
C14 C13 C24 C25 -1.1(4) . .
C15 C14 C27 C14 -0.2(4) . 3
C15 C14 C27 C26 144.0(3) . .
C16 C7 C8 C9 -137.7(3) . .
C16 C7 C8 C19 -0.4(4) . .
C16 C17 C18 C19 -0.3(5) . .
C16 C17 C18 C28 142.3(3) . .
C17 C18 C19 C8 0.1(4) . .
C17 C18 C19 C20 137.8(3) . .
C17 C18 C28 C28 0.4(2) . 3
C17 C18 C28 C29 -142.8(3) . .
C18 C17 C18 C19 -143.2(2) 3 .
C18 C17 C18 C28 -0.6(4) 3 .
C18 C19 C20 C10 -142.1(3) . .
C18 C19 C20 C21 0.2(4) . .
C18 C28 C29 C21 0.4(4) . .
C18 C28 C29 C30 138.3(3) . .
C19 C8 C9 C3 -141.7(3) . .
C19 C8 C9 C10 0.2(3) . .
C19 C18 C28 C28 143.2(2) . 3
C19 C18 C28 C29 0.0(4) . .
C19 C20 C21 C22 -138.0(3) . .
C19 C20 C21 C29 0.2(4) . .
C20 C10 C11 C12 -138.2(3) . .
C20 C10 C11 C23 0.5(4) . .
C20 C21 C22 C23 0.2(4) . .
C20 C21 C22 C31 142.7(3) . .
C20 C21 C29 C28 -0.6(4) . .
C20 C21 C29 C30 -143.0(3) . .
C21 C22 C23 C11 0.0(4) . .
C21 C22 C23 C24 138.5(3) . .
C21 C22 C31 C30 0.1(3) . .
C21 C22 C31 C32 -143.1(3) . .
C21 C29 C30 C30 142.77(16) . 3
C21 C29 C30 C31 0.4(3) . .
C22 C21 C29 C28 142.0(3) . .
C22 C21 C29 C30 -0.4(3) . .
C22 C23 C24 C13 -142.6(3) . .
C22 C23 C24 C25 -0.7(4) . .
C22 C31 C32 C25 0.5(4) . .
C22 C31 C32 C32 138.51(19) . 3
C23 C11 C12 C4 -141.9(3) . .
C23 C11 C12 C13 -0.3(3) . .
C23 C22 C31 C30 142.7(3) . .
C23 C22 C31 C32 -0.5(4) . .
C23 C24 C25 C26 -137.2(3) . .
C23 C24 C25 C32 0.7(4) . .
C24 C13 C14 C15 -138.6(3) . .
C24 C13 C14 C27 1.0(4) . .
C24 C25 C26 C25 142.9(2) . 3
C24 C25 C26 C27 0.8(4) . .
C24 C25 C32 C31 -0.7(4) . .
C24 C25 C32 C32 -143.0(2) . 3
C25 C26 C27 C14 138.9(3) . 3
C25 C26 C27 C14 -0.9(5) . .
C25 C26 C27 C14 -138.9(3) 3 .
C25 C26 C27 C14 0.9(5) 3 3
C26 C25 C32 C31 141.9(3) . .
C26 C25 C32 C32 -0.4(2) . 3
C27 C14 C15 C5 -143.5(3) . .
C27 C14 C15 C15 0.1(2) . 3
C28 C18 C19 C8 -138.1(3) . .
C28 C18 C19 C20 -0.3(4) . .
C28 C28 C29 C21 -138.4(2) 3 .
C28 C28 C29 C30 -0.5(3) 3 .
C28 C29 C30 C30 0.5(3) . 3
C28 C29 C30 C31 -141.8(2) . .
C29 C21 C22 C23 -142.4(3) . .
C29 C21 C22 C31 0.2(3) . .
C29 C30 C31 C22 -0.3(3) . .
C29 C30 C31 C32 142.4(3) . .
C30 C30 C31 C22 -142.70(15) 3 .
C30 C30 C31 C32 0.0(3) 3 .
C30 C31 C32 C25 -138.0(3) . .
C30 C31 C32 C32 0.0(3) . 3
C31 C22 C23 C11 -138.0(3) . .
C31 C22 C23 C24 0.5(4) . .
C32 C25 C26 C25 0.6(4) . 3
C32 C25 C26 C27 -141.5(3) . .
C33 N1 C33 C1 54.2(3) 3 .
C33 N1 C34 C35 174.1(2) . 3
C33 N1 C34 C35 -174.1(2) 3 .
C33 N1 C34 C35 -60.4(3) 3 3
C33 N1 C34 C35 60.4(3) . .
C33 N1 C34 C41 62.7(2) 3 .
C33 N1 C34 C41 -62.7(2) . .
C33 C1 C2 C3 104.9(2) . .
C33 C1 C2 C6 -102.6(3) . .
C33 C1 C5 C4 -102.2(2) . .
C33 C1 C5 C15 107.3(3) . .
C34 N1 C33 C1 -172.5(2) . .
C34 C35 C36 C37 -178.6(2) . .
C34 C35 C40 C39 178.8(2) . .
C34 C41 C42 C43 -170.7(3) . .
C35 C34 C35 C36 88.3(3) 3 .
C35 C34 C35 C40 -88.0(3) 3 .
C35 C34 C41 C42 34.9(4) 3 3
C35 C34 C41 C42 155.5(3) . 3
C35 C34 C41 C42 -155.5(3) 3 .
C35 C34 C41 C42 -34.9(4) . .
C35 C36 C37 C38 0.4(4) . .
C36 C35 C40 C39 2.4(4) . .
C36 C37 C38 C39 1.3(4) . .
C37 C38 C39 C40 -1.1(4) . .
C38 C39 C40 C35 -0.8(4) . .
C40 C35 C36 C37 -2.2(4) . .
C41 C34 C35 C36 -36.8(4) . .
C41 C34 C35 C40 147.0(3) . .
C41 C42 C43 C44 -0.2(4) . .
C42 C41 C42 C43 -0.8(5) 3 .
C42 C43 C44 C43 1.3(5) . 3
